data_1570170
loop_
_publ_author_name
'Shinde, Ganesh H.'
'Ghotekar, Ganesh S.'
'Amombo Noa, Francoise M.'
'&#xd6;hrstr&#xf6;m, Lars'
'Norrby, Per-Ola'
'Sund&#xe9;n, Henrik'

_publ_section_title
;
 Regioselective <i>ortho</i> halogenation of <i>N</i>-aryl amides and
 ureas <i>via</i> oxidative halodeboronation: harnessing boron reactivity
 for efficient C-halogen bond installation.
;
_journal_issue 46
_journal_name_full 'Chemical science'
_journal_page_first 13429
_journal_page_last 13436
_journal_paper_doi 10.1039/d3sc04628a
_journal_volume 14
_journal_year 2023
_chemical_formula_moiety 'C11 H14 B F2 N O'
_chemical_formula_sum 'C11 H14 B F2 N O'
_chemical_formula_weight 225.04
_space_group_crystal_system orthorhombic
_space_group_IT_number 19
_space_group_name_Hall 'P 2ac 2ab'
_space_group_name_H-M_alt 'P 21 21 21'
_atom_sites_solution_hydrogens geom
_audit_creation_date 2023-07-12
_audit_creation_method
;
Olex2 1.5
(compiled 2023.03.06 svn.rbb2c1857 for OlexSys, GUI svn.r6748)
;
_audit_update_record
;
2023-07-12 deposited with the CCDC.	2023-10-23 downloaded from the CCDC.
;
_cell_angle_alpha 90
_cell_angle_beta 90
_cell_angle_gamma 90
_cell_formula_units_Z 4
_cell_length_a 6.4333(2)
_cell_length_b 11.2099(3)
_cell_length_c 15.6487(5)
_cell_measurement_reflns_used 4281
_cell_measurement_temperature 101(3)
_cell_measurement_theta_max 75.2860
_cell_measurement_theta_min 4.8470
_cell_volume 1128.53(6)
_computing_cell_refinement 'CrysAlisPro 1.171.42.57a (Rigaku OD, 2022)'
_computing_data_collection 'CrysAlisPro 1.171.42.57a (Rigaku OD, 2022)'
_computing_data_reduction 'CrysAlisPro 1.171.42.57a (Rigaku OD, 2022)'
_computing_molecular_graphics 'Olex2 1.5 (Dolomanov et al., 2009)'
_computing_publication_material 'Olex2 1.5 (Dolomanov et al., 2009)'
_computing_structure_refinement 'SHELXL 2018/3 (Sheldrick, 2015)'
_diffrn_ambient_temperature 101(3)
_diffrn_detector_area_resol_mean 10.0000
_diffrn_detector_type HyPix
_diffrn_measured_fraction_theta_full 1.000
_diffrn_measured_fraction_theta_max 0.978
_diffrn_measurement_details
;
List of Runs (angles in degrees, time in seconds):

  # Type    Start    End  Width  t~exp~   \w     \q     \k     \f   Frames
#--------------------------------------------------------------------------
  1  \w   -123.00 -29.00   0.50    2.21    --  -43.19 -16.00 -23.00  188
  2  \w     15.00  88.00   0.50    2.21    --   43.19-118.00-110.00  146
  3  \w     33.00 123.00   0.50    2.21    --   43.19  16.00 146.00  180
  4  \w   -136.00 -90.00   0.50    8.82    -- -104.50 -16.00 -23.00   92
  5  \w     33.00  97.00   0.50    8.82    --  108.62-115.00 156.00  128
  6  \w     94.00 143.00   0.50    8.82    --  108.62  16.00 146.00   98
  7  \w     33.00  97.00   0.50    8.82    --  108.62-118.00-110.00  128
  8  \w    -15.00  34.00   0.50    2.21    --  -43.19  38.00-180.00   98
  9  \w    -72.00 -30.00   0.50    8.82    -- -104.50  77.00   0.00   84
 10  \w   -132.00 -89.00   0.50    8.82    -- -104.50 -15.00-180.00   86
 11  \w   -174.00 -91.00   0.50    8.82    -- -104.50 -52.00   4.66  166
 12  \w    -72.00 -30.00   0.50    8.82    -- -104.50  77.00-120.00   84
 13  \w   -132.00 -89.00   0.50    8.82    -- -104.50 -15.00-150.00   86
 14  \w    -72.00 -30.00   0.50    8.82    -- -104.50  77.00  60.00   84
 15  \w   -101.00 -31.00   0.50    8.82    -- -104.50 125.00-180.00  140
 16  \w   -132.00 -89.00   0.50    8.82    -- -104.50 -15.00 -90.00   86
 17  \w    -72.00 -30.00   0.50    8.82    -- -104.50  77.00  90.00   84
 18  \w    -92.00 -31.00   0.50    8.82    -- -104.50  92.00-107.02  122
 19  \w     34.00  92.00   0.50    8.82    --  108.62 -95.00 -60.00  116
 20  \w     35.00  79.00   0.50    8.82    --  108.62 -77.00 -60.00   88
 21  \w    -54.00 -28.00   0.50    2.21    --  -43.19 -59.00  24.01   52
 22  \w    -54.00 -28.00   0.50    2.21    --  -43.19 -57.00 144.93   52
 23  \w    -54.00 -28.00   0.50    2.21    --  -43.19 -58.00 -59.78   52
 24  \w    -54.00 -28.00   0.50    2.21    --  -43.19 -56.00-142.05   52
 25  \w    -54.00 -28.00   0.50    2.21    --  -43.19 -59.00 -99.43   52
 26  \w    -15.00  34.00   0.50    2.21    --  -43.19  38.00  90.00   98
 27  \w   -132.00 -91.00   0.50    8.82    -- -104.50 -15.00 -60.00   82
 28  \w   -132.00 -89.00   0.50    8.82    -- -104.50 -15.00-120.00   86
 29  \w   -132.00 -89.00   0.50    8.82    -- -104.50 -15.00 150.00   86
 30  \w     94.00 139.00   0.50    8.82    --  108.62  15.00  90.00   90
 31  \w     94.00 139.00   0.50    8.82    --  108.62  15.00 120.00   90
 32  \w     94.00 139.00   0.50    8.82    --  108.62  15.00  60.00   90
;
_diffrn_measurement_device 'four-circle diffractometer'
_diffrn_measurement_device_type 'XtaLAB Synergy R, HyPix'
_diffrn_measurement_method '\w scans'
_diffrn_radiation_type CuK\a
_diffrn_radiation_wavelength 1.54184
_diffrn_reflns_av_R_equivalents 0.0851
_diffrn_reflns_av_unetI/netI 0.0465
_diffrn_reflns_Laue_measured_fraction_full 1.000
_diffrn_reflns_Laue_measured_fraction_max 0.978
_diffrn_reflns_limit_h_max 8
_diffrn_reflns_limit_h_min -7
_diffrn_reflns_limit_k_max 13
_diffrn_reflns_limit_k_min -9
_diffrn_reflns_limit_l_max 19
_diffrn_reflns_limit_l_min -19
_diffrn_reflns_number 10669
_diffrn_reflns_point_group_measured_fraction_full 1.000
_diffrn_reflns_point_group_measured_fraction_max 0.966
_diffrn_reflns_theta_full 67.684
_diffrn_reflns_theta_max 75.623
_diffrn_reflns_theta_min 4.853
_exptl_absorpt_coefficient_mu 0.891
_exptl_absorpt_correction_T_max 1.00000
_exptl_absorpt_correction_T_min 0.62173
_exptl_absorpt_correction_type multi-scan
_exptl_absorpt_process_details
;
CrysAlisPro 1.171.42.57a (Rigaku Oxford Diffraction, 2022)
Empirical absorption correction using spherical harmonics,
implemented in SCALE3 ABSPACK scaling algorithm.
;
_exptl_crystal_colour 'clear light colourless'
_exptl_crystal_colour_lustre clear
_exptl_crystal_colour_modifier light
_exptl_crystal_colour_primary colourless
_exptl_crystal_density_diffrn 1.325
_exptl_crystal_description needle
_exptl_crystal_F_000 472
_exptl_crystal_size_max 0.26
_exptl_crystal_size_mid 0.02
_exptl_crystal_size_min 0.02
_refine_diff_density_max 0.290
_refine_diff_density_min -0.254
_refine_diff_density_rms 0.064
_refine_ls_abs_structure_details
;
 Flack x determined using 601 quotients [(I+)-(I-)]/[(I+)+(I-)]
 (Parsons, Flack and Wagner, Acta Cryst. B69 (2013) 249-259).
;
_refine_ls_abs_structure_Flack 0.0(5)
_refine_ls_extinction_method none
_refine_ls_goodness_of_fit_ref 1.073
_refine_ls_hydrogen_treatment constr
_refine_ls_matrix_type full
_refine_ls_number_parameters 179
_refine_ls_number_reflns 2261
_refine_ls_number_restraints 39
_refine_ls_restrained_S_all 1.066
_refine_ls_R_factor_all 0.1000
_refine_ls_R_factor_gt 0.0921
_refine_ls_shift/su_max 0.000
_refine_ls_shift/su_mean 0.000
_refine_ls_structure_factor_coef Fsqd
_refine_ls_weighting_details 'w=1/[\s^2^(Fo^2^)+(0.0681P)^2^+2.5060P] where P=(Fo^2^+2Fc^2^)/3'
_refine_ls_weighting_scheme calc
_refine_ls_wR_factor_gt 0.2193
_refine_ls_wR_factor_ref 0.2244
_reflns_Friedel_coverage 0.679
_reflns_Friedel_fraction_full 0.999
_reflns_Friedel_fraction_max 0.949
_reflns_number_gt 1972
_reflns_number_total 2261
_reflns_threshold_expression 'I > 2\s(I)'
_cod_data_source_file d3sc04628a2.cif
_cod_data_source_block ggothersolvent_auto
_cod_depositor_comments 'Adding full bibliography for 1570170.cif.'
_cod_database_code 1570170
_shelx_shelxl_version_number 2018/3
_shelx_space_group_comment
;
The symmetry employed for this shelxl refinement is uniquely defined
by the following loop, which should always be used as a source of
symmetry information in preference to the above space-group names.
They are only intended as comments.
;
_shelx_estimated_absorpt_t_max 0.982
_shelx_estimated_absorpt_t_min 0.801
_olex2_refinement_description
;
1. Fixed Uiso
 At 1.2 times of:
  All C(H) groups, All N(H) groups
 At 1.5 times of:
  All C(H,H,H) groups
2. Restrained distances
 C7-C1A \\sim C7-C1B
 with sigma of 0.02
 C7-C2A \\sim C7-C2B
 with sigma of 0.02
 C7-C3A \\sim C7-C3B
 with sigma of 0.02
3. Rigid body (RIGU) restrains
 C1B, C2B, C3B, C7
 with sigma for 1-2 distances of 0.004 and sigma for 1-3 distances of 0.004
 C1A, C2A, C3A, C7
 with sigma for 1-2 distances of 0.004 and sigma for 1-3 distances of 0.004
4. Others
 Sof(C1B)=Sof(H1BA)=Sof(H1BB)=Sof(H1BC)=Sof(C2B)=Sof(H2BA)=Sof(H2BB)=Sof(H2BC)=
 Sof(C3B)=Sof(H3BA)=Sof(H3BB)=Sof(H3BC)=1-FVAR(1)
 Sof(C1A)=Sof(H1AA)=Sof(H1AB)=Sof(H1AC)=Sof(C2A)=Sof(H2AA)=Sof(H2AB)=Sof(H2AC)=
 Sof(C3A)=Sof(H3AA)=Sof(H3AB)=Sof(H3AC)=FVAR(1)
5.a Aromatic/amide H refined with riding coordinates:
 N1(H1), C11(H11), C12(H12), C13(H13), C14(H14)
5.b Idealised Me refined as rotating group:
 C1A(H1AA,H1AB,H1AC), C1B(H1BA,H1BB,H1BC), C2A(H2AA,H2AB,H2AC), C2B(H2BA,H2BB,
 H2BC), C3A(H3AA,H3AB,H3AC), C3B(H3BA,H3BB,H3BC)
;
_olex2_submission_special_instructions 'No special instructions were received'
_oxdiff_exptl_absorpt_empirical_details
;
Empirical correction (ABSPACK) includes:
- Absorption correction using spherical harmonics
- Frame scaling
;

loop_
_space_group_symop_operation_xyz
'x, y, z'
'-x+1/2, -y, z+1/2'
'x+1/2, -y+1/2, -z'
'-x, y+1/2, -z+1/2'

loop_
_atom_site_label
_atom_site_type_symbol
_atom_site_fract_x
_atom_site_fract_y
_atom_site_fract_z
_atom_site_U_iso_or_equiv
_atom_site_adp_type
_atom_site_occupancy
_atom_site_site_symmetry_order
_atom_site_calc_flag
_atom_site_refinement_flags_posn
_atom_site_refinement_flags_adp
_atom_site_refinement_flags_occupancy
_atom_site_disorder_assembly
_atom_site_disorder_group
F1 F -0.0088(6) 0.3192(3) 0.4422(3) 0.0612(13) Uani 1 1 d . . . . .
F2 F -0.0067(7) 0.4520(4) 0.3339(3) 0.0703(14) Uani 1 1 d . . . . .
O1 O 0.2447(7) 0.3023(4) 0.3342(4) 0.0582(15) Uani 1 1 d . . . . .
N1 N 0.5501(7) 0.3363(5) 0.3997(3) 0.0355(11) Uani 1 1 d . . . . .
H1 H 0.676150 0.312807 0.406716 0.043 Uiso 1 1 calc R U . . .
C1A C 0.446(3) 0.2198(12) 0.1987(8) 0.052(4) Uani 0.537(16) 1 d D . P A 1
H1AA H 0.296679 0.216499 0.198639 0.079 Uiso 0.537(16) 1 calc R U P A 1
H1AB H 0.499259 0.166051 0.156284 0.079 Uiso 0.537(16) 1 calc R U P A 1
H1AC H 0.490186 0.299586 0.185805 0.079 Uiso 0.537(16) 1 calc R U P A 1
C1B C 0.356(4) 0.099(2) 0.2557(14) 0.076(7) Uani 0.463(16) 1 d D . P A 2
H1BA H 0.347072 0.031979 0.293496 0.115 Uiso 0.463(16) 1 calc R U P A 2
H1BB H 0.388212 0.072055 0.199021 0.115 Uiso 0.463(16) 1 calc R U P A 2
H1BC H 0.225448 0.140655 0.255088 0.115 Uiso 0.463(16) 1 calc R U P A 2
C2A C 0.425(2) 0.0647(11) 0.3100(12) 0.051(4) Uani 0.537(16) 1 d D . P A 1
H2AA H 0.498393 0.028888 0.356838 0.077 Uiso 0.537(16) 1 calc R U P A 1
H2AB H 0.428814 0.012224 0.261574 0.077 Uiso 0.537(16) 1 calc R U P A 1
H2AC H 0.282913 0.078384 0.326320 0.077 Uiso 0.537(16) 1 calc R U P A 1
C2B C 0.701(4) 0.1111(17) 0.3318(12) 0.067(6) Uani 0.463(16) 1 d D . P A 2
H2BA H 0.808759 0.164324 0.350699 0.101 Uiso 0.463(16) 1 calc R U P A 2
H2BB H 0.758718 0.054313 0.292370 0.101 Uiso 0.463(16) 1 calc R U P A 2
H2BC H 0.643949 0.069808 0.380043 0.101 Uiso 0.463(16) 1 calc R U P A 2
C3A C 0.760(2) 0.1757(17) 0.2950(13) 0.065(5) Uani 0.537(16) 1 d D . P A 1
H3AA H 0.820026 0.253480 0.287512 0.097 Uiso 0.537(16) 1 calc R U P A 1
H3AB H 0.813807 0.122695 0.252129 0.097 Uiso 0.537(16) 1 calc R U P A 1
H3AC H 0.795431 0.145815 0.350641 0.097 Uiso 0.537(16) 1 calc R U P A 1
C3B C 0.624(3) 0.2437(15) 0.2081(10) 0.051(5) Uani 0.463(16) 1 d D . P A 2
H3BA H 0.518204 0.286762 0.177622 0.077 Uiso 0.463(16) 1 calc R U P A 2
H3BB H 0.682667 0.183930 0.171441 0.077 Uiso 0.463(16) 1 calc R U P A 2
H3BC H 0.730677 0.297920 0.226017 0.077 Uiso 0.463(16) 1 calc R U P A 2
C7 C 0.5274(11) 0.1837(5) 0.2867(4) 0.0438(15) Uani 1 1 d D . . . .
C8 C 0.4371(9) 0.2790(5) 0.3452(4) 0.0318(12) Uani 1 1 d . . . . .
C9 C 0.4813(10) 0.4358(5) 0.4491(4) 0.0383(13) Uani 1 1 d . . . . .
C10 C 0.2748(11) 0.4700(5) 0.4427(5) 0.0474(18) Uani 1 1 d . . . . .
C11 C 0.2198(14) 0.5739(7) 0.4881(7) 0.075(3) Uani 1 1 d . . . . .
H11 H 0.082956 0.600263 0.484959 0.090 Uiso 1 1 calc R U . . .
C12 C 0.3540(17) 0.6363(7) 0.5353(7) 0.084(4) Uani 1 1 d . . . . .
H12 H 0.311675 0.705874 0.562569 0.100 Uiso 1 1 calc R U . . .
C13 C 0.5560(17) 0.5968(8) 0.5432(6) 0.075(3) Uani 1 1 d . . . . .
H13 H 0.648929 0.637790 0.578000 0.090 Uiso 1 1 calc R U . . .
C14 C 0.6207(13) 0.4960(8) 0.4994(5) 0.058(2) Uani 1 1 d . . . . .
H14 H 0.757241 0.469467 0.504057 0.070 Uiso 1 1 calc R U . . .
B1 B 0.1187(12) 0.3902(8) 0.3899(7) 0.055(2) Uani 1 1 d . . . . .

loop_
_atom_site_aniso_label
_atom_site_aniso_U_11
_atom_site_aniso_U_22
_atom_site_aniso_U_33
_atom_site_aniso_U_23
_atom_site_aniso_U_13
_atom_site_aniso_U_12
F1 0.0292(19) 0.049(2) 0.105(3) 0.028(2) -0.004(2) -0.0025(17)
F2 0.042(2) 0.065(3) 0.104(4) 0.032(3) 0.000(3) 0.012(2)
O1 0.035(3) 0.053(3) 0.087(4) -0.009(3) -0.018(3) 0.002(2)
N1 0.021(2) 0.047(3) 0.039(3) -0.003(2) -0.001(2) 0.003(2)
C1A 0.074(10) 0.042(7) 0.042(6) -0.006(5) 0.009(6) -0.002(7)
C1B 0.095(13) 0.077(14) 0.057(12) -0.046(11) 0.024(10) -0.034(11)
C2A 0.052(8) 0.034(6) 0.067(10) 0.001(6) -0.005(7) -0.006(5)
C2B 0.095(13) 0.047(10) 0.059(11) 0.009(8) 0.010(9) 0.026(10)
C3A 0.046(6) 0.063(10) 0.085(12) -0.030(10) 0.018(7) -0.009(7)
C3B 0.057(11) 0.052(9) 0.044(8) 0.015(7) 0.012(7) 0.003(7)
C7 0.049(4) 0.035(3) 0.047(3) -0.002(3) 0.008(3) -0.004(3)
C8 0.028(3) 0.032(3) 0.036(3) 0.007(2) 0.000(2) -0.002(2)
C9 0.041(3) 0.037(3) 0.037(3) 0.005(2) 0.008(3) -0.006(3)
C10 0.036(3) 0.029(3) 0.078(5) 0.009(3) 0.013(3) 0.000(3)
C11 0.060(5) 0.038(4) 0.127(8) -0.009(5) 0.048(6) -0.007(4)
C12 0.090(7) 0.038(4) 0.122(9) -0.023(5) 0.070(7) -0.016(4)
C13 0.098(8) 0.064(5) 0.062(5) -0.022(4) 0.025(5) -0.031(5)
C14 0.053(5) 0.069(5) 0.051(4) -0.010(4) 0.001(4) -0.009(4)
B1 0.028(4) 0.041(4) 0.096(7) 0.022(5) 0.006(4) 0.009(3)

loop_
_atom_type_symbol
_atom_type_description
_atom_type_scat_dispersion_real
_atom_type_scat_dispersion_imag
_atom_type_scat_source
C C 0.0181 0.0091 'International Tables Vol C Tables 4.2.6.8 and 6.1.1.4'
H H 0.0000 0.0000 'International Tables Vol C Tables 4.2.6.8 and 6.1.1.4'
B B 0.0090 0.0039 'International Tables Vol C Tables 4.2.6.8 and 6.1.1.4'
N N 0.0311 0.0180 'International Tables Vol C Tables 4.2.6.8 and 6.1.1.4'
O O 0.0492 0.0322 'International Tables Vol C Tables 4.2.6.8 and 6.1.1.4'
F F 0.0727 0.0534 'International Tables Vol C Tables 4.2.6.8 and 6.1.1.4'

loop_
_geom_angle_atom_site_label_1
_geom_angle_atom_site_label_2
_geom_angle_atom_site_label_3
_geom_angle
_geom_angle_site_symmetry_1
_geom_angle_site_symmetry_3
_geom_angle_publ_flag
C8 O1 B1 124.3(6) . . ?
C8 N1 H1 117.5 . . ?
C8 N1 C9 124.9(5) . . ?
C9 N1 H1 117.5 . . ?
H1AA C1A H1AB 109.5 . . ?
H1AA C1A H1AC 109.5 . . ?
H1AB C1A H1AC 109.5 . . ?
C7 C1A H1AA 109.5 . . ?
C7 C1A H1AB 109.5 . . ?
C7 C1A H1AC 109.5 . . ?
H1BA C1B H1BB 109.5 . . ?
H1BA C1B H1BC 109.5 . . ?
H1BB C1B H1BC 109.5 . . ?
C7 C1B H1BA 109.5 . . ?
C7 C1B H1BB 109.5 . . ?
C7 C1B H1BC 109.5 . . ?
H2AA C2A H2AB 109.5 . . ?
H2AA C2A H2AC 109.5 . . ?
H2AB C2A H2AC 109.5 . . ?
C7 C2A H2AA 109.5 . . ?
C7 C2A H2AB 109.5 . . ?
C7 C2A H2AC 109.5 . . ?
H2BA C2B H2BB 109.5 . . ?
H2BA C2B H2BC 109.5 . . ?
H2BB C2B H2BC 109.5 . . ?
C7 C2B H2BA 109.5 . . ?
C7 C2B H2BB 109.5 . . ?
C7 C2B H2BC 109.5 . . ?
H3AA C3A H3AB 109.5 . . ?
H3AA C3A H3AC 109.5 . . ?
H3AB C3A H3AC 109.5 . . ?
C7 C3A H3AA 109.5 . . ?
C7 C3A H3AB 109.5 . . ?
C7 C3A H3AC 109.5 . . ?
H3BA C3B H3BB 109.5 . . ?
H3BA C3B H3BC 109.5 . . ?
H3BB C3B H3BC 109.5 . . ?
C7 C3B H3BA 109.5 . . ?
C7 C3B H3BB 109.5 . . ?
C7 C3B H3BC 109.5 . . ?
C1A C7 C2A 107.3(10) . . ?
C1B C7 C2B 109.8(14) . . ?
C3A C7 C1A 115.8(11) . . ?
C3A C7 C2A 110.8(11) . . ?
C3A C7 C8 111.7(8) . . ?
C3B C7 C1B 107.9(12) . . ?
C3B C7 C2B 107.6(12) . . ?
C8 C7 C1A 103.0(7) . . ?
C8 C7 C1B 110.5(9) . . ?
C8 C7 C2A 107.6(8) . . ?
C8 C7 C2B 111.7(8) . . ?
C8 C7 C3B 109.2(8) . . ?
O1 C8 N1 122.1(6) . . ?
O1 C8 C7 115.7(6) . . ?
N1 C8 C7 122.1(5) . . ?
C10 C9 N1 118.3(6) . . ?
C14 C9 N1 119.5(6) . . ?
C14 C9 C10 122.2(7) . . ?
C9 C10 C11 115.7(7) . . ?
C9 C10 B1 119.4(6) . . ?
C11 C10 B1 124.9(7) . . ?
C10 C11 H11 118.3 . . ?
C12 C11 C10 123.4(9) . . ?
C12 C11 H11 118.3 . . ?
C11 C12 H12 120.3 . . ?
C11 C12 C13 119.4(8) . . ?
C13 C12 H12 120.3 . . ?
C12 C13 H13 120.0 . . ?
C12 C13 C14 120.0(9) . . ?
C14 C13 H13 120.0 . . ?
C9 C14 C13 119.3(8) . . ?
C9 C14 H14 120.4 . . ?
C13 C14 H14 120.4 . . ?
F1 B1 O1 105.8(6) . . ?
F1 B1 C10 112.8(8) . . ?
F2 B1 F1 108.3(6) . . ?
F2 B1 O1 105.6(8) . . ?
F2 B1 C10 114.9(6) . . ?
O1 B1 C10 108.8(6) . . ?

loop_
_geom_bond_atom_site_label_1
_geom_bond_atom_site_label_2
_geom_bond_distance
_geom_bond_site_symmetry_2
_geom_bond_publ_flag
F1 B1 1.406(9) . ?
F2 B1 1.377(10) . ?
O1 C8 1.277(7) . ?
O1 B1 1.545(11) . ?
N1 H1 0.8600 . ?
N1 C8 1.292(8) . ?
N1 C9 1.427(8) . ?
C1A H1AA 0.9600 . ?
C1A H1AB 0.9600 . ?
C1A H1AC 0.9600 . ?
C1A C7 1.529(14) . ?
C1B H1BA 0.9600 . ?
C1B H1BB 0.9600 . ?
C1B H1BC 0.9600 . ?
C1B C7 1.532(17) . ?
C2A H2AA 0.9600 . ?
C2A H2AB 0.9600 . ?
C2A H2AC 0.9600 . ?
C2A C7 1.533(13) . ?
C2B H2BA 0.9600 . ?
C2B H2BB 0.9600 . ?
C2B H2BC 0.9600 . ?
C2B C7 1.553(17) . ?
C3A H3AA 0.9600 . ?
C3A H3AB 0.9600 . ?
C3A H3AC 0.9600 . ?
C3A C7 1.507(15) . ?
C3B H3BA 0.9600 . ?
C3B H3BB 0.9600 . ?
C3B H3BC 0.9600 . ?
C3B C7 1.532(14) . ?
C7 C8 1.522(9) . ?
C9 C10 1.387(9) . ?
C9 C14 1.370(10) . ?
C10 C11 1.408(11) . ?
C10 B1 1.579(13) . ?
C11 H11 0.9300 . ?
C11 C12 1.335(14) . ?
C12 H12 0.9300 . ?
C12 C13 1.379(15) . ?
C13 H13 0.9300 . ?
C13 C14 1.386(11) . ?
C14 H14 0.9300 . ?

loop_
_geom_torsion_atom_site_label_1
_geom_torsion_atom_site_label_2
_geom_torsion_atom_site_label_3
_geom_torsion_atom_site_label_4
_geom_torsion
_geom_torsion_site_symmetry_1
_geom_torsion_site_symmetry_2
_geom_torsion_site_symmetry_3
_geom_torsion_site_symmetry_4
_geom_torsion_publ_flag
N1 C9 C10 C11 -175.5(6) . . . . ?
N1 C9 C10 B1 6.9(10) . . . . ?
N1 C9 C14 C13 176.1(7) . . . . ?
C1A C7 C8 O1 46.4(9) . . . . ?
C1A C7 C8 N1 -130.6(8) . . . . ?
C1B C7 C8 O1 -25.1(14) . . . . ?
C1B C7 C8 N1 157.9(12) . . . . ?
C2A C7 C8 O1 -66.8(10) . . . . ?
C2A C7 C8 N1 116.2(9) . . . . ?
C2B C7 C8 O1 -147.5(11) . . . . ?
C2B C7 C8 N1 35.5(12) . . . . ?
C3A C7 C8 O1 171.3(11) . . . . ?
C3A C7 C8 N1 -5.6(12) . . . . ?
C3B C7 C8 O1 93.5(10) . . . . ?
C3B C7 C8 N1 -83.5(10) . . . . ?
C8 O1 B1 F1 -105.9(8) . . . . ?
C8 O1 B1 F2 139.4(7) . . . . ?
C8 O1 B1 C10 15.6(10) . . . . ?
C8 N1 C9 C10 4.1(9) . . . . ?
C8 N1 C9 C14 -174.3(6) . . . . ?
C9 N1 C8 O1 -4.5(10) . . . . ?
C9 N1 C8 C7 172.3(5) . . . . ?
C9 C10 C11 C12 -0.6(13) . . . . ?
C9 C10 B1 F1 102.2(8) . . . . ?
C9 C10 B1 F2 -133.1(7) . . . . ?
C9 C10 B1 O1 -14.9(10) . . . . ?
C10 C9 C14 C13 -2.2(11) . . . . ?
C10 C11 C12 C13 -2.2(15) . . . . ?
C11 C10 B1 F1 -75.1(9) . . . . ?
C11 C10 B1 F2 49.6(12) . . . . ?
C11 C10 B1 O1 167.7(7) . . . . ?
C11 C12 C13 C14 2.8(14) . . . . ?
C12 C13 C14 C9 -0.7(13) . . . . ?
C14 C9 C10 C11 2.8(10) . . . . ?
C14 C9 C10 B1 -174.8(7) . . . . ?
B1 O1 C8 N1 -6.8(10) . . . . ?
B1 O1 C8 C7 176.2(6) . . . . ?
B1 C10 C11 C12 176.9(9) . . . . ?
